data_7229286
loop_
_publ_author_name
'Bandi, Vijayalakshmi'
'Kavala, Veerababurao'
'Hsu, Che-Hao'
'Konala, Ashok'
'Villuri, Bharath Kumar'
'Kotipalli, Trimurtulu'
'Kuo, Chun-Wei'
'Yao, Ching-Fa'

_publ_section_title
;
 Synthesis of functionalized unsymmetrical 1,3-butadiene-3-yne derivatives
 from \b-halo styrene derivatives and their application in the synthesis
 of trisubstituted pyridines
;
_journal_issue 74
_journal_name_full 'RSC Adv.'
_journal_page_first 46704
_journal_paper_doi 10.1039/C7RA07128K
_journal_volume 7
_journal_year 2017
_chemical_formula_moiety 'C25 H18 O'
_chemical_formula_sum 'C25 H18 O'
_chemical_formula_weight 334.39
_chemical_name_systematic
;
 ?
;
_space_group_IT_number 14
_symmetry_cell_setting monoclinic
_symmetry_space_group_name_Hall '-P 2yn'
_symmetry_space_group_name_H-M 'P 1 21/n 1'
_atom_sites_solution_hydrogens geom
_atom_sites_solution_primary direct
_atom_sites_solution_secondary difmap
_audit_creation_method SHELXL-97
_audit_update_record
;
2017-06-22 deposited with the CCDC.
2017-09-25 downloaded from the CCDC.
;
_cell_angle_alpha 90.00
_cell_angle_beta 97.592(4)
_cell_angle_gamma 90.00
_cell_formula_units_Z 4
_cell_length_a 10.3643(11)
_cell_length_b 12.1725(13)
_cell_length_c 14.7261(16)
_cell_measurement_reflns_used 0
_cell_measurement_temperature 200(2)
_cell_measurement_theta_max 0
_cell_measurement_theta_min 0
_cell_volume 1841.6(3)
_computing_molecular_graphics 'Ortep-3 for Windows (Farrugia, 1997)'
_computing_publication_material 'WinGX publication routines (Farrugia, 1999)'
_computing_structure_refinement 'SHELXL-97 (Sheldrick, 1997)'
_computing_structure_solution 'SHELXS-86 (Sheldrick, 1986)'
_diffrn_ambient_temperature 200(2)
_diffrn_measured_fraction_theta_full 0.979
_diffrn_measured_fraction_theta_max 0.979
_diffrn_radiation_monochromator graphite
_diffrn_radiation_source 'fine-focus sealed tube'
_diffrn_radiation_type MoK\a
_diffrn_radiation_wavelength 0.71073
_diffrn_reflns_av_R_equivalents 0.0414
_diffrn_reflns_av_sigmaI/netI 0.0466
_diffrn_reflns_limit_h_max 12
_diffrn_reflns_limit_h_min -11
_diffrn_reflns_limit_k_max 14
_diffrn_reflns_limit_k_min -14
_diffrn_reflns_limit_l_max 17
_diffrn_reflns_limit_l_min -13
_diffrn_reflns_number 9099
_diffrn_reflns_theta_full 25.07
_diffrn_reflns_theta_max 25.07
_diffrn_reflns_theta_min 2.18
_exptl_absorpt_coefficient_mu 0.072
_exptl_absorpt_correction_T_max 0.9829
_exptl_absorpt_correction_T_min 0.9460
_exptl_absorpt_correction_type multi-scan
_exptl_crystal_colour colorless
_exptl_crystal_density_diffrn 1.206
_exptl_crystal_density_method 'not measured'
_exptl_crystal_description prism
_exptl_crystal_F_000 704
_exptl_crystal_size_max 0.78
_exptl_crystal_size_mid 0.78
_exptl_crystal_size_min 0.24
_refine_diff_density_max 0.200
_refine_diff_density_min -0.342
_refine_diff_density_rms 0.084
_refine_ls_extinction_method none
_refine_ls_goodness_of_fit_ref 1.076
_refine_ls_hydrogen_treatment constr
_refine_ls_matrix_type full
_refine_ls_number_parameters 235
_refine_ls_number_reflns 3202
_refine_ls_number_restraints 0
_refine_ls_restrained_S_all 1.076
_refine_ls_R_factor_all 0.0736
_refine_ls_R_factor_gt 0.0512
_refine_ls_shift/su_max 0.000
_refine_ls_shift/su_mean 0.000
_refine_ls_structure_factor_coef Fsqd
_refine_ls_weighting_details 'calc w=1/[\s^2^(Fo^2^)+(0.0875P)^2^+0.0000P] where P=(Fo^2^+2Fc^2^)/3'
_refine_ls_weighting_scheme calc
_refine_ls_wR_factor_gt 0.1279
_refine_ls_wR_factor_ref 0.1521
_reflns_number_gt 2339
_reflns_number_total 3202
_reflns_threshold_expression >2sigma(I)
_cod_data_source_file c7ra07128k2.cif
_cod_data_source_block ch15278
_cod_original_sg_symbol_H-M 'P 21/n'
_cod_database_code 7229286

loop_
_symmetry_equiv_pos_as_xyz
'x, y, z'
'-x+1/2, y+1/2, -z+1/2'
'-x, -y, -z'
'x-1/2, -y-1/2, z-1/2'

loop_
_atom_site_label
_atom_site_type_symbol
_atom_site_fract_x
_atom_site_fract_y
_atom_site_fract_z
_atom_site_U_iso_or_equiv
_atom_site_adp_type
_atom_site_occupancy
_atom_site_symmetry_multiplicity
_atom_site_calc_flag
_atom_site_refinement_flags
C1 C 0.17447(18) 1.09900(15) 0.52491(13) 0.0371(5) Uani 1 1 d .
H1 H 0.1447 1.1676 0.4995 0.045 Uiso 1 1 calc R
C2 C 0.15594(18) 1.00255(14) 0.46693(12) 0.0330(5) Uani 1 1 d .
H2 H 0.1832 0.9337 0.4932 0.040 Uiso 1 1 calc R
C3 C 0.10286(16) 1.00376(13) 0.37856(12) 0.0278(4) Uani 1 1 d .
C4 C 0.08055(16) 0.90105(14) 0.32505(12) 0.0284(4) Uani 1 1 d .
C5 C 0.10401(17) 0.79952(14) 0.37440(12) 0.0317(4) Uani 1 1 d .
C6 C 0.13050(17) 0.71709(14) 0.41702(12) 0.0323(5) Uani 1 1 d .
C7 C 0.15732(17) 0.61604(14) 0.46542(12) 0.0314(4) Uani 1 1 d .
C8 C 0.20760(18) 0.61591(16) 0.55733(13) 0.0412(5) Uani 1 1 d .
H8 H 0.2274 0.6836 0.5881 0.049 Uiso 1 1 calc R
C9 C 0.2292(2) 0.51843(18) 0.60475(14) 0.0477(6) Uani 1 1 d .
H9 H 0.2643 0.5192 0.6677 0.057 Uiso 1 1 calc R
C10 C 0.1997(2) 0.41967(17) 0.56047(15) 0.0469(6) Uani 1 1 d .
H10 H 0.2139 0.3524 0.5930 0.056 Uiso 1 1 calc R
C11 C 0.1499(2) 0.41898(16) 0.46941(14) 0.0487(6) Uani 1 1 d .
H11 H 0.1297 0.3510 0.4392 0.058 Uiso 1 1 calc R
C12 C 0.1290(2) 0.51564(15) 0.42144(13) 0.0408(5) Uani 1 1 d .
H12 H 0.0953 0.5141 0.3583 0.049 Uiso 1 1 calc R
C13 C 0.04597(17) 0.90435(14) 0.23336(12) 0.0311(4) Uani 1 1 d .
H13 H 0.0375 0.9760 0.2077 0.037 Uiso 1 1 calc R
C14 C 0.01960(17) 0.81462(14) 0.16780(12) 0.0332(5) Uani 1 1 d .
C15 C -0.02743(18) 0.71166(15) 0.18938(14) 0.0408(5) Uani 1 1 d .
H15 H -0.0415 0.6955 0.2504 0.049 Uiso 1 1 calc R
C16 C -0.0536(2) 0.63266(17) 0.12071(17) 0.0554(6) Uani 1 1 d .
H16 H -0.0866 0.5629 0.1351 0.066 Uiso 1 1 calc R
C17 C -0.0321(2) 0.6551(2) 0.03225(17) 0.0601(7) Uani 1 1 d .
H17 H -0.0493 0.6005 -0.0138 0.072 Uiso 1 1 calc R
C18 C 0.0142(2) 0.7559(2) 0.01046(16) 0.0603(7) Uani 1 1 d .
H18 H 0.0301 0.7709 -0.0504 0.072 Uiso 1 1 calc R
C19 C 0.03757(19) 0.83529(18) 0.07715(13) 0.0447(5) Uani 1 1 d .
H19 H 0.0666 0.9058 0.0611 0.054 Uiso 1 1 calc R
C20 C 0.06372(16) 1.10870(13) 0.32960(11) 0.0269(4) Uani 1 1 d .
C21 C -0.06733(17) 1.13569(15) 0.30872(12) 0.0330(4) Uani 1 1 d .
H21 H -0.1321 1.0881 0.3266 0.040 Uiso 1 1 calc R
C22 C -0.10354(19) 1.23193(15) 0.26182(12) 0.0366(5) Uani 1 1 d .
H22 H -0.1930 1.2506 0.2482 0.044 Uiso 1 1 calc R
C23 C -0.0097(2) 1.30039(15) 0.23503(12) 0.0387(5) Uani 1 1 d .
H23 H -0.0347 1.3663 0.2029 0.046 Uiso 1 1 calc R
C24 C 0.1193(2) 1.27389(16) 0.25447(14) 0.0436(5) Uani 1 1 d .
H24 H 0.1834 1.3212 0.2354 0.052 Uiso 1 1 calc R
C25 C 0.15668(18) 1.17799(15) 0.30210(13) 0.0371(5) Uani 1 1 d .
H25 H 0.2464 1.1601 0.3157 0.045 Uiso 1 1 calc R
O1 O 0.22577(14) 1.09740(11) 0.60394(9) 0.0482(4) Uani 1 1 d .

loop_
_atom_site_aniso_label
_atom_site_aniso_U_11
_atom_site_aniso_U_22
_atom_site_aniso_U_33
_atom_site_aniso_U_23
_atom_site_aniso_U_13
_atom_site_aniso_U_12
C1 0.0457(12) 0.0275(10) 0.0356(11) -0.0003(8) -0.0040(9) -0.0036(8)
C2 0.0394(11) 0.0220(9) 0.0352(10) 0.0009(8) -0.0048(8) 0.0015(8)
C3 0.0281(10) 0.0211(9) 0.0335(10) -0.0010(7) 0.0017(7) 0.0000(7)
C4 0.0286(9) 0.0215(9) 0.0337(10) -0.0010(7) -0.0011(7) 0.0023(7)
C5 0.0352(10) 0.0251(10) 0.0334(10) -0.0030(8) -0.0006(8) 0.0008(8)
C6 0.0364(11) 0.0238(10) 0.0349(11) -0.0043(8) -0.0025(8) 0.0007(8)
C7 0.0324(10) 0.0227(10) 0.0376(11) 0.0013(8) -0.0011(8) 0.0032(8)
C8 0.0456(12) 0.0316(11) 0.0426(12) -0.0003(9) -0.0078(9) -0.0046(9)
C9 0.0467(13) 0.0491(14) 0.0428(12) 0.0114(10) -0.0108(9) -0.0025(10)
C10 0.0518(13) 0.0316(12) 0.0560(14) 0.0148(10) 0.0032(10) 0.0066(9)
C11 0.0693(15) 0.0230(10) 0.0536(14) 0.0007(9) 0.0072(11) 0.0059(10)
C12 0.0578(13) 0.0258(10) 0.0372(11) -0.0025(9) 0.0007(9) 0.0037(9)
C13 0.0338(10) 0.0226(9) 0.0356(10) -0.0012(8) -0.0007(8) 0.0035(7)
C14 0.0318(10) 0.0289(10) 0.0362(11) -0.0074(8) -0.0055(8) 0.0055(8)
C15 0.0399(11) 0.0306(11) 0.0478(12) -0.0046(9) -0.0100(9) 0.0024(9)
C16 0.0465(13) 0.0308(12) 0.0823(18) -0.0157(12) -0.0159(12) -0.0004(9)
C17 0.0595(15) 0.0562(16) 0.0610(16) -0.0349(13) -0.0057(12) 0.0044(12)
C18 0.0608(15) 0.0708(18) 0.0494(14) -0.0279(13) 0.0073(11) -0.0036(13)
C19 0.0474(12) 0.0447(12) 0.0406(12) -0.0127(10) 0.0007(9) -0.0016(10)
C20 0.0330(10) 0.0206(9) 0.0255(9) -0.0046(7) -0.0022(7) 0.0008(7)
C21 0.0365(11) 0.0286(10) 0.0322(10) 0.0008(8) -0.0018(8) -0.0008(8)
C22 0.0417(12) 0.0317(11) 0.0334(11) -0.0006(8) -0.0058(8) 0.0082(8)
C23 0.0591(14) 0.0241(10) 0.0305(10) 0.0028(8) -0.0025(9) 0.0045(9)
C24 0.0516(13) 0.0326(12) 0.0459(12) 0.0069(9) 0.0039(10) -0.0098(9)
C25 0.0352(11) 0.0303(11) 0.0443(12) 0.0033(9) -0.0001(8) -0.0009(8)
O1 0.0636(10) 0.0387(8) 0.0369(8) -0.0049(6) -0.0128(7) -0.0053(7)

loop_
_atom_type_symbol
_atom_type_description
_atom_type_scat_dispersion_real
_atom_type_scat_dispersion_imag
_atom_type_scat_source
C C 0.0033 0.0016 'International Tables Vol C Tables 4.2.6.8 and 6.1.1.4'
H H 0.0000 0.0000 'International Tables Vol C Tables 4.2.6.8 and 6.1.1.4'
O O 0.0106 0.0060 'International Tables Vol C Tables 4.2.6.8 and 6.1.1.4'

loop_
_geom_angle_atom_site_label_1
_geom_angle_atom_site_label_2
_geom_angle_atom_site_label_3
_geom_angle
O1 C1 C2 123.97(17)
O1 C1 H1 118.0
C2 C1 H1 118.0
C3 C2 C1 124.52(16)
C3 C2 H2 117.7
C1 C2 H2 117.7
C2 C3 C4 121.43(15)
C2 C3 C20 121.74(15)
C4 C3 C20 116.83(15)
C13 C4 C5 122.38(16)
C13 C4 C3 120.61(15)
C5 C4 C3 116.93(15)
C6 C5 C4 176.32(19)
C5 C6 C7 177.35(18)
C8 C7 C12 118.77(17)
C8 C7 C6 120.75(16)
C12 C7 C6 120.44(16)
C9 C8 C7 120.71(18)
C9 C8 H8 119.6
C7 C8 H8 119.6
C8 C9 C10 119.87(18)
C8 C9 H9 120.1
C10 C9 H9 120.1
C11 C10 C9 119.84(18)
C11 C10 H10 120.1
C9 C10 H10 120.1
C10 C11 C12 120.70(19)
C10 C11 H11 119.7
C12 C11 H11 119.7
C11 C12 C7 120.11(18)
C11 C12 H12 119.9
C7 C12 H12 119.9
C4 C13 C14 129.83(16)
C4 C13 H13 115.1
C14 C13 H13 115.1
C15 C14 C19 118.32(17)
C15 C14 C13 124.17(18)
C19 C14 C13 117.45(17)
C16 C15 C14 119.6(2)
C16 C15 H15 120.2
C14 C15 H15 120.2
C17 C16 C15 120.5(2)
C17 C16 H16 119.7
C15 C16 H16 119.7
C18 C17 C16 120.3(2)
C18 C17 H17 119.9
C16 C17 H17 119.9
C17 C18 C19 119.7(2)
C17 C18 H18 120.2
C19 C18 H18 120.2
C18 C19 C14 121.6(2)
C18 C19 H19 119.2
C14 C19 H19 119.2
C25 C20 C21 119.30(16)
C25 C20 C3 120.50(15)
C21 C20 C3 120.16(15)
C22 C21 C20 120.10(17)
C22 C21 H21 119.9
C20 C21 H21 119.9
C23 C22 C21 119.94(18)
C23 C22 H22 120.0
C21 C22 H22 120.0
C24 C23 C22 120.31(17)
C24 C23 H23 119.8
C22 C23 H23 119.8
C23 C24 C25 120.22(18)
C23 C24 H24 119.9
C25 C24 H24 119.9
C20 C25 C24 120.12(17)
C20 C25 H25 119.9
C24 C25 H25 119.9

loop_
_geom_bond_atom_site_label_1
_geom_bond_atom_site_label_2
_geom_bond_distance
C1 O1 1.214(2)
C1 C2 1.450(2)
C1 H1 0.9500
C2 C3 1.344(2)
C2 H2 0.9500
C3 C4 1.480(2)
C3 C20 1.496(2)
C4 C13 1.351(2)
C4 C5 1.438(2)
C5 C6 1.196(2)
C6 C7 1.430(2)
C7 C8 1.385(2)
C7 C12 1.396(2)
C8 C9 1.380(3)
C8 H8 0.9500
C9 C10 1.382(3)
C9 H9 0.9500
C10 C11 1.372(3)
C10 H10 0.9500
C11 C12 1.375(3)
C11 H11 0.9500
C12 H12 0.9500
C13 C14 1.459(2)
C13 H13 0.9500
C14 C15 1.396(3)
C14 C19 1.395(3)
C15 C16 1.396(3)
C15 H15 0.9500
C16 C17 1.378(3)
C16 H16 0.9500
C17 C18 1.371(3)
C17 H17 0.9500
C18 C19 1.376(3)
C18 H18 0.9500
C19 H19 0.9500
C20 C25 1.381(2)
C20 C21 1.392(2)
C21 C22 1.386(2)
C21 H21 0.9500
C22 C23 1.377(3)
C22 H22 0.9500
C23 C24 1.368(3)
C23 H23 0.9500
C24 C25 1.390(3)
C24 H24 0.9500
C25 H25 0.9500
